data_4001168
loop_
_publ_author_name
'Sliwa, Michel'
'Spangenberg, Arnaud'
'Malfant, Isabelle'
'Lacroix, Pascal G.'
'M\'etivier, R\'emi'
'Pansu, Robert B.'
'Nakatani, Keitaro'

_publ_section_title
;
 Structural, Optical, and Theoretical Studies of a Thermochromic Organic
 Crystal with Reversibly Variable Second Harmonic Generation
;
_journal_issue 12
_journal_name_full 'Chemistry of Materials'
_journal_page_first 4062
_journal_paper_doi 10.1021/cm800093a
_journal_volume 20
_journal_year 2008
_chemical_formula_moiety 'C20 H26 N2 O'
_chemical_formula_sum 'C20 H26 N2 O'
_chemical_formula_weight 310.43
_chemical_name_systematic
;
 ?
;
_space_group_IT_number 145
_symmetry_cell_setting trigonal
_symmetry_space_group_name_Hall 'P 32'
_symmetry_space_group_name_H-M 'P 32'
_atom_sites_solution_hydrogens geom
_atom_sites_solution_primary direct
_atom_sites_solution_secondary difmap
_audit_creation_method SHELXL-97
_cell_angle_alpha 90.000(5)
_cell_angle_beta 90.000(5)
_cell_angle_gamma 120.000(5)
_cell_formula_units_Z 3
_cell_length_a 15.599(5)
_cell_length_b 15.599(5)
_cell_length_c 6.246(5)
_cell_measurement_reflns_used 8000
_cell_measurement_temperature 293(2)
_cell_measurement_theta_max 26.04
_cell_measurement_theta_min 2.9
_cell_volume 1316.2(12)
_computing_cell_refinement 'Stoe IPDS software (Stoe, 1996)'
_computing_data_collection 'Stoe IPDS software (Stoe, 1996)'
_computing_data_reduction 'XRED (Stoe, 1.08, 1996)'
_computing_structure_refinement 'SHELXL-97 (Sheldrick, 1997)'
_computing_structure_solution 'SHELXS-97 (Sheldrick, 1997)'
_diffrn_ambient_temperature 293(2)
_diffrn_measured_fraction_theta_full 0.986
_diffrn_measured_fraction_theta_max 0.986
_diffrn_measurement_device_type 'Stoe IPDS'
_diffrn_measurement_method \f
_diffrn_radiation_monochromator graphite
_diffrn_radiation_source 'fine-focus sealed tube'
_diffrn_radiation_type MoK\a
_diffrn_radiation_wavelength 0.71073
_diffrn_reflns_av_R_equivalents 0.0000
_diffrn_reflns_av_sigmaI/netI 0.0458
_diffrn_reflns_limit_h_max 9
_diffrn_reflns_limit_h_min -19
_diffrn_reflns_limit_k_max 19
_diffrn_reflns_limit_k_min 0
_diffrn_reflns_limit_l_max 7
_diffrn_reflns_limit_l_min -7
_diffrn_reflns_number 3410
_diffrn_reflns_theta_full 26.00
_diffrn_reflns_theta_max 26.00
_diffrn_reflns_theta_min 2.61
_diffrn_standards_decay_% 0.1
_diffrn_standards_interval_time 4
_diffrn_standards_number 200
_exptl_absorpt_coefficient_mu 0.072
_exptl_absorpt_correction_type none
_exptl_crystal_colour yellow
_exptl_crystal_density_diffrn 1.175
_exptl_crystal_density_method 'not measured'
_exptl_crystal_description needle
_exptl_crystal_F_000 504
_exptl_crystal_size_max 0.2
_exptl_crystal_size_mid 0.15
_exptl_crystal_size_min 0.05
_refine_diff_density_max 0.240
_refine_diff_density_min -0.150
_refine_diff_density_rms 0.034
_refine_ls_abs_structure_details 'Flack H D (1983), Acta Cryst. A39, 876-881'
_refine_ls_abs_structure_Flack 0(2)
_refine_ls_extinction_method none
_refine_ls_goodness_of_fit_ref 0.958
_refine_ls_hydrogen_treatment mixed
_refine_ls_matrix_type full
_refine_ls_number_parameters 213
_refine_ls_number_reflns 3410
_refine_ls_number_restraints 1
_refine_ls_restrained_S_all 0.958
_refine_ls_R_factor_all 0.0464
_refine_ls_R_factor_gt 0.0356
_refine_ls_shift/su_max 0.000
_refine_ls_shift/su_mean 0.000
_refine_ls_structure_factor_coef Fsqd
_refine_ls_weighting_details 'calc w=1/[\s^2^(Fo^2^)+(0.0491P)^2^+0.0000P] where P=(Fo^2^+2Fc^2^)/3'
_refine_ls_weighting_scheme calc
_refine_ls_wR_factor_gt 0.0761
_refine_ls_wR_factor_ref 0.0793
_reflns_number_gt 2858
_reflns_number_total 3410
_reflns_threshold_expression >2sigma(I)
_cod_data_source_file cm800093a-file014.cif
_cod_data_source_block 2premi120
_cod_original_sg_symbol_H-M P3(2)
_cod_database_code 4001168

loop_
_symmetry_equiv_pos_as_xyz
'x, y, z'
'-y, x-y, z+2/3'
'-x+y, -x, z+1/3'

loop_
_atom_site_label
_atom_site_type_symbol
_atom_site_fract_x
_atom_site_fract_y
_atom_site_fract_z
_atom_site_U_iso_or_equiv
_atom_site_adp_type
_atom_site_occupancy
_atom_site_symmetry_multiplicity
_atom_site_calc_flag
_atom_site_refinement_flags
C2 C -0.05050(17) 0.33367(16) 1.0757(4) 0.0169(5) Uani 1 1 d .
C3 C -0.09202(17) 0.27058(18) 1.2531(4) 0.0170(5) Uani 1 1 d .
C4 C -0.03473(16) 0.23520(17) 1.3493(4) 0.0177(5) Uani 1 1 d .
H4 H -0.0610 0.1941 1.4679 0.021 Uiso 1 1 calc R
C5 C 0.05950(17) 0.25760(16) 1.2790(4) 0.0181(5) Uani 1 1 d .
C6 C 0.09614(17) 0.31814(16) 1.1004(4) 0.0194(5) Uani 1 1 d .
H6 H 0.1579 0.3334 1.0474 0.023 Uiso 1 1 calc R
C7 C 0.04370(18) 0.35680(17) 0.9978(4) 0.0191(6) Uani 1 1 d .
C8 C 0.08799(19) 0.41849(19) 0.8109(4) 0.0231(6) Uani 1 1 d .
H8 H 0.1500 0.4307 0.7660 0.028 Uiso 1 1 calc R
C10 C 0.09279(18) 0.51302(19) 0.5186(4) 0.0216(6) Uani 1 1 d .
C12 C 0.0896(2) 0.6076(2) 0.2238(5) 0.0337(7) Uani 1 1 d .
H12 H 0.0603 0.6373 0.1474 0.040 Uiso 1 1 calc R
C13 C 0.1765(2) 0.61550(19) 0.1523(4) 0.0325(7) Uani 1 1 d .
H13 H 0.2066 0.6500 0.0276 0.039 Uiso 1 1 calc R
C14 C 0.2177(2) 0.5704(2) 0.2720(5) 0.0312(7) Uani 1 1 d .
H14 H 0.2764 0.5753 0.2237 0.037 Uiso 1 1 calc R
N15 N 0.17778(15) 0.52015(17) 0.4534(4) 0.0270(5) Uani 1 1 d .
C16 C -0.19669(17) 0.24097(18) 1.3362(4) 0.0211(6) Uani 1 1 d .
C17 C -0.1995(2) 0.3329(2) 1.4111(5) 0.0276(6) Uani 1 1 d .
H17A H -0.1816 0.3788 1.2944 0.041 Uiso 1 1 calc R
H17B H -0.1537 0.3635 1.5269 0.041 Uiso 1 1 calc R
H17C H -0.2651 0.3140 1.4588 0.041 Uiso 1 1 calc R
C18 C -0.27322(19) 0.1898(2) 1.1572(5) 0.0289(6) Uani 1 1 d .
H18A H -0.2559 0.2335 1.0365 0.043 Uiso 1 1 calc R
H18B H -0.3376 0.1737 1.2083 0.043 Uiso 1 1 calc R
H18C H -0.2739 0.1303 1.1147 0.043 Uiso 1 1 calc R
C19 C -0.22590(19) 0.17017(19) 1.5269(5) 0.0280(6) Uani 1 1 d .
H19A H -0.2247 0.1116 1.4848 0.042 Uiso 1 1 calc R
H19B H -0.2914 0.1525 1.5735 0.042 Uiso 1 1 calc R
H19C H -0.1799 0.2020 1.6420 0.042 Uiso 1 1 calc R
C20 C 0.12106(17) 0.21869(18) 1.3878(4) 0.0202(6) Uani 1 1 d .
C21 C 0.0714(2) 0.1593(2) 1.5889(4) 0.0281(6) Uani 1 1 d .
H21A H 0.1127 0.1367 1.6523 0.042 Uiso 1 1 calc R
H21B H 0.0085 0.1033 1.5520 0.042 Uiso 1 1 calc R
H21C H 0.0617 0.2003 1.6890 0.042 Uiso 1 1 calc R
C22 C 0.1374(2) 0.1520(2) 1.2315(4) 0.0302(6) Uani 1 1 d .
H22A H 0.1770 0.1285 1.2995 0.045 Uiso 1 1 calc R
H22B H 0.1708 0.1892 1.1059 0.045 Uiso 1 1 calc R
H22C H 0.0746 0.0966 1.1917 0.045 Uiso 1 1 calc R
C23 C 0.22194(19) 0.3064(2) 1.4510(5) 0.0305(6) Uani 1 1 d .
H23A H 0.2611 0.2822 1.5182 0.046 Uiso 1 1 calc R
H23B H 0.2125 0.3483 1.5491 0.046 Uiso 1 1 calc R
H23C H 0.2554 0.3435 1.3254 0.046 Uiso 1 1 calc R
N9 N 0.04520(15) 0.45672(15) 0.7053(3) 0.0224(5) Uani 1 1 d .
C11 C 0.0455(2) 0.5555(2) 0.4092(4) 0.0300(6) Uani 1 1 d .
H11 H -0.0136 0.5491 0.4589 0.036 Uiso 1 1 calc R
O1 O -0.09999(12) 0.37294(14) 0.9761(3) 0.0262(4) Uani 1 1 d .
H1 H -0.042(3) 0.428(3) 0.844(7) 0.093(15) Uiso 1 1 d .

loop_
_atom_site_aniso_label
_atom_site_aniso_U_11
_atom_site_aniso_U_22
_atom_site_aniso_U_33
_atom_site_aniso_U_23
_atom_site_aniso_U_13
_atom_site_aniso_U_12
C2 0.0184(12) 0.0196(11) 0.0159(13) -0.0008(11) -0.0028(10) 0.0119(10)
C3 0.0183(12) 0.0161(11) 0.0179(13) -0.0018(10) -0.0006(10) 0.0095(11)
C4 0.0183(11) 0.0174(11) 0.0154(13) -0.0003(10) -0.0006(10) 0.0075(10)
C5 0.0166(12) 0.0148(11) 0.0200(14) -0.0023(10) -0.0014(10) 0.0057(11)
C6 0.0180(12) 0.0219(13) 0.0181(14) 0.0007(10) 0.0012(10) 0.0099(11)
C7 0.0216(13) 0.0161(12) 0.0173(14) 0.0003(10) 0.0011(10) 0.0077(10)
C8 0.0231(13) 0.0239(13) 0.0224(15) -0.0007(11) -0.0013(11) 0.0119(11)
C10 0.0267(13) 0.0173(12) 0.0154(14) 0.0014(11) 0.0000(12) 0.0070(10)
C12 0.0385(16) 0.0259(15) 0.0306(18) 0.0079(12) -0.0053(14) 0.0116(13)
C13 0.0420(17) 0.0218(13) 0.0173(15) 0.0039(11) -0.0009(13) 0.0037(13)
C14 0.0349(16) 0.0300(15) 0.0223(16) -0.0009(12) 0.0065(13) 0.0114(14)
N15 0.0274(12) 0.0276(12) 0.0203(12) -0.0006(10) -0.0012(10) 0.0095(10)
C16 0.0179(12) 0.0217(13) 0.0230(14) 0.0027(11) 0.0031(11) 0.0096(11)
C17 0.0278(14) 0.0323(15) 0.0285(15) 0.0050(12) 0.0082(11) 0.0194(12)
C18 0.0214(13) 0.0277(14) 0.0341(17) 0.0026(12) -0.0024(12) 0.0096(11)
C19 0.0235(13) 0.0263(14) 0.0342(16) 0.0091(12) 0.0082(12) 0.0125(12)
C20 0.0188(12) 0.0207(13) 0.0220(15) -0.0006(11) -0.0014(11) 0.0105(11)
C21 0.0350(15) 0.0308(15) 0.0259(17) 0.0057(12) -0.0014(12) 0.0221(13)
C22 0.0378(16) 0.0377(15) 0.0276(16) -0.0040(13) -0.0017(13) 0.0283(14)
C23 0.0215(13) 0.0326(15) 0.0385(17) -0.0034(13) -0.0062(12) 0.0142(12)
N9 0.0246(11) 0.0207(11) 0.0203(12) -0.0004(10) -0.0012(9) 0.0102(9)
C11 0.0315(16) 0.0254(14) 0.0309(17) 0.0036(12) 0.0018(13) 0.0126(13)
O1 0.0254(10) 0.0333(11) 0.0273(11) 0.0083(8) 0.0021(8) 0.0203(9)

loop_
_atom_type_symbol
_atom_type_description
_atom_type_scat_dispersion_real
_atom_type_scat_dispersion_imag
_atom_type_scat_source
C C 0.0033 0.0016 'International Tables Vol C Tables 4.2.6.8 and 6.1.1.4'
H H 0.0000 0.0000 'International Tables Vol C Tables 4.2.6.8 and 6.1.1.4'
N N 0.0061 0.0033 'International Tables Vol C Tables 4.2.6.8 and 6.1.1.4'
O O 0.0106 0.0060 'International Tables Vol C Tables 4.2.6.8 and 6.1.1.4'

loop_
_geom_angle_atom_site_label_1
_geom_angle_atom_site_label_2
_geom_angle_atom_site_label_3
_geom_angle
O1 C2 C3 120.8(2)
O1 C2 C7 118.8(2)
C3 C2 C7 120.4(2)
C4 C3 C2 116.9(2)
C4 C3 C16 121.7(2)
C2 C3 C16 121.4(2)
C3 C4 C5 124.4(2)
C3 C4 H4 117.8
C5 C4 H4 117.8
C6 C5 C4 116.5(2)
C6 C5 C20 120.1(2)
C4 C5 C20 123.4(2)
C5 C6 C7 122.3(2)
C5 C6 H6 118.9
C7 C6 H6 118.9
C6 C7 C2 119.5(2)
C6 C7 C8 118.0(2)
C2 C7 C8 122.4(2)
N9 C8 C7 122.6(2)
N9 C8 H8 118.7
C7 C8 H8 118.7
N15 C10 C11 123.4(2)
N15 C10 N9 119.3(2)
C11 C10 N9 117.3(2)
C13 C12 C11 120.3(3)
C13 C12 H12 119.9
C11 C12 H12 119.9
C12 C13 C14 117.8(3)
C12 C13 H13 121.1
C14 C13 H13 121.1
N15 C14 C13 123.7(3)
N15 C14 H14 118.2
C13 C14 H14 118.2
C10 N15 C14 117.2(2)
C17 C16 C19 107.5(2)
C17 C16 C18 109.3(2)
C19 C16 C18 108.6(2)
C17 C16 C3 110.1(2)
C19 C16 C3 111.4(2)
C18 C16 C3 109.9(2)
C16 C17 H17A 109.5
C16 C17 H17B 109.5
H17A C17 H17B 109.5
C16 C17 H17C 109.5
H17A C17 H17C 109.5
H17B C17 H17C 109.5
C16 C18 H18A 109.5
C16 C18 H18B 109.5
H18A C18 H18B 109.5
C16 C18 H18C 109.5
H18A C18 H18C 109.5
H18B C18 H18C 109.5
C16 C19 H19A 109.5
C16 C19 H19B 109.5
H19A C19 H19B 109.5
C16 C19 H19C 109.5
H19A C19 H19C 109.5
H19B C19 H19C 109.5
C21 C20 C5 112.3(2)
C21 C20 C23 108.3(2)
C5 C20 C23 109.2(2)
C21 C20 C22 108.5(2)
C5 C20 C22 109.7(2)
C23 C20 C22 108.9(2)
C20 C21 H21A 109.5
C20 C21 H21B 109.5
H21A C21 H21B 109.5
C20 C21 H21C 109.5
H21A C21 H21C 109.5
H21B C21 H21C 109.5
C20 C22 H22A 109.5
C20 C22 H22B 109.5
H22A C22 H22B 109.5
C20 C22 H22C 109.5
H22A C22 H22C 109.5
H22B C22 H22C 109.5
C20 C23 H23A 109.5
C20 C23 H23B 109.5
H23A C23 H23B 109.5
C20 C23 H23C 109.5
H23A C23 H23C 109.5
H23B C23 H23C 109.5
C8 N9 C10 118.5(2)
C8 N9 H1 99.9(16)
C10 N9 H1 141.5(16)
C12 C11 C10 117.6(3)
C12 C11 H11 121.2
C10 C11 H11 121.2
C2 O1 H1 104(2)

loop_
_geom_bond_atom_site_label_1
_geom_bond_atom_site_label_2
_geom_bond_distance
C2 O1 1.353(3)
C2 C3 1.406(3)
C2 C7 1.413(3)
C3 C4 1.399(3)
C3 C16 1.547(3)
C4 C5 1.401(3)
C4 H4 0.9300
C5 C6 1.387(3)
C5 C20 1.528(3)
C6 C7 1.392(4)
C6 H6 0.9300
C7 C8 1.450(4)
C8 N9 1.278(3)
C8 H8 0.9300
C10 N15 1.337(3)
C10 C11 1.392(4)
C10 N9 1.425(3)
C12 C13 1.371(4)
C12 C11 1.384(4)
C12 H12 0.9300
C13 C14 1.386(4)
C13 H13 0.9300
C14 N15 1.341(4)
C14 H14 0.9300
C16 C17 1.530(4)
C16 C19 1.531(4)
C16 C18 1.536(4)
C17 H17A 0.9600
C17 H17B 0.9600
C17 H17C 0.9600
C18 H18A 0.9600
C18 H18B 0.9600
C18 H18C 0.9600
C19 H19A 0.9600
C19 H19B 0.9600
C19 H19C 0.9600
C20 C21 1.523(4)
C20 C23 1.533(4)
C20 C22 1.538(4)
C21 H21A 0.9600
C21 H21B 0.9600
C21 H21C 0.9600
C22 H22A 0.9600
C22 H22B 0.9600
C22 H22C 0.9600
C23 H23A 0.9600
C23 H23B 0.9600
C23 H23C 0.9600
N9 H1 1.48(5)
C11 H11 0.9300
O1 H1 1.21(5)

loop_
_cod_related_entry_id
_cod_related_entry_database
_cod_related_entry_code
1 ChemSpider 30658430
